data_4348721
loop_
_publ_author_name
'Milin, Eric'
'Bela\"id, Sabrina'
'Patinec, V\'eronique'
'Triki, Smail'
'Chastanet, Guillaume'
'Marchivie, Mathieu'

_publ_section_title
;
 Dinuclear Spin-Crossover Complexes Based on Tetradentate and Bridging
 Cyanocarbanion Ligands.
;
_journal_issue 17
_journal_name_full 'Inorganic chemistry'
_journal_page_first 9038
_journal_page_last 9046
_journal_paper_doi 10.1021/acs.inorgchem.6b01542
_journal_volume 55
_journal_year 2016
_chemical_formula_moiety 'C56 H36 Fe2 N20'
_chemical_formula_sum 'C56 H36 Fe2 N20'
_chemical_formula_weight 1100.74
_space_group_crystal_system monoclinic
_space_group_IT_number 14
_space_group_name_Hall '-P 2yn'
_space_group_name_H-M_alt 'P 1 21/n 1'
_atom_sites_solution_hydrogens geom
_audit_creation_date 2015-12-22
_audit_creation_method
;
Olex2 1.2
(compiled Sep 16 2015 11:44:03 for OlexSys, GUI svn.r5103)
;
_cell_angle_alpha 90
_cell_angle_beta 106.433(8)
_cell_angle_gamma 90
_cell_formula_units_Z 2
_cell_length_a 10.908(4)
_cell_length_b 18.7029(10)
_cell_length_c 13.7810(5)
_cell_measurement_reflns_used 4689
_cell_measurement_temperature 375
_cell_measurement_theta_max 25.249
_cell_measurement_theta_min 3.597
_cell_volume 2696.6(10)
_computing_molecular_graphics 'Olex2 (Dolomanov et al., 2009)'
_computing_publication_material 'Olex2 (Dolomanov et al., 2009)'
_computing_structure_refinement 'ShelXL (Sheldrick, 2015)'
_computing_structure_solution 'ShelXT (Sheldrick, 2015)'
_diffrn_ambient_temperature 375
_diffrn_detector_area_resol_mean 8
_diffrn_measured_fraction_theta_full 0.995
_diffrn_measured_fraction_theta_max 0.995
_diffrn_measurement_device_type 'Bruker SMART APEX CCD area detector'
_diffrn_measurement_method '\w and \f scans'
_diffrn_radiation_monochromator graphite
_diffrn_radiation_type MoK\a
_diffrn_radiation_wavelength 0.71073
_diffrn_reflns_av_R_equivalents 0.1413
_diffrn_reflns_av_unetI/netI 0.2195
_diffrn_reflns_Laue_measured_fraction_full 0.995
_diffrn_reflns_Laue_measured_fraction_max 0.995
_diffrn_reflns_limit_h_max 10
_diffrn_reflns_limit_h_min -13
_diffrn_reflns_limit_k_max 22
_diffrn_reflns_limit_k_min -22
_diffrn_reflns_limit_l_max 15
_diffrn_reflns_limit_l_min -16
_diffrn_reflns_number 17663
_diffrn_reflns_point_group_measured_fraction_full 0.995
_diffrn_reflns_point_group_measured_fraction_max 0.995
_diffrn_reflns_theta_full 25.242
_diffrn_reflns_theta_max 25.250
_diffrn_reflns_theta_min 3.551
_diffrn_source 'sealed tube'
_exptl_absorpt_coefficient_mu 0.596
_exptl_absorpt_correction_T_max 0.7453
_exptl_absorpt_correction_T_min 0.6020
_exptl_absorpt_correction_type multi-scan
_exptl_absorpt_process_details
;
SADABS-2008/1 (Bruker,2008) was used for absorption correction.
wR2(int) was 0.0810 before and 0.0703 after correction.
The Ratio of minimum to maximum transmission is 0.8077.
The \l/2 correction factor is 0.0015.
;
_exptl_crystal_colour yellow
_exptl_crystal_colour_primary yellow
_exptl_crystal_density_diffrn 1.356
_exptl_crystal_description prism
_exptl_crystal_F_000 1128
_exptl_crystal_size_max 0.2
_exptl_crystal_size_mid 0.15
_exptl_crystal_size_min 0.1
_refine_diff_density_max 0.255
_refine_diff_density_min -0.252
_refine_diff_density_rms 0.063
_refine_ls_extinction_method none
_refine_ls_goodness_of_fit_ref 1.002
_refine_ls_hydrogen_treatment constr
_refine_ls_matrix_type full
_refine_ls_number_parameters 352
_refine_ls_number_reflns 4845
_refine_ls_number_restraints 0
_refine_ls_restrained_S_all 1.002
_refine_ls_R_factor_all 0.2440
_refine_ls_R_factor_gt 0.0773
_refine_ls_shift/su_max 0.000
_refine_ls_shift/su_mean 0.000
_refine_ls_structure_factor_coef Fsqd
_refine_ls_weighting_details 'w=1/[\s^2^(Fo^2^)+(0.0740P)^2^] where P=(Fo^2^+2Fc^2^)/3'
_refine_ls_weighting_scheme calc
_refine_ls_wR_factor_gt 0.1391
_refine_ls_wR_factor_ref 0.1869
_reflns_Friedel_coverage 0.000
_reflns_number_gt 1846
_reflns_number_total 4845
_reflns_threshold_expression 'I > 2\s(I)'
_cod_data_source_file ic6b01542_si_002.cif
_cod_data_source_block compound1p-375K
_cod_depositor_comments
;

2021-04-15
Z value and formula fixed to values more according to usual
chemical conventions.                 miguel
;
_cod_original_formula_sum 'C112 H72 Fe4 N40'
_cod_original_formula_weight 2201.49
_cod_original_formula_moiety '2(C56 H36 Fe2 N20)'
_cod_original_formula_units_Z 1
_cod_database_code 4348721
_shelxl_version_number 2013-4
_shelx_space_group_comment
;
The symmetry employed for this shelxl refinement is uniquely defined
by the following loop, which should always be used as a source of
symmetry information in preference to the above space-group names.
They are only intended as comments.
;
_shelx_estimated_absorpt_t_max 0.943
_shelx_estimated_absorpt_t_min 0.890
_olex2_refinement_description
;
1. Fixed Uiso
 At 1.2 times of:
  All C(H) groups, All C(H,H) groups
2.a Secondary CH2 refined with riding coordinates:
 C00P(H00A,H00B), C00X(H00C,H00D), C011(H01A,H01B)
2.b Aromatic/amide H refined with riding coordinates:
 C00I(H00I), C00K(H00K), C00N(H00N), C00S(H00S), C00U(H00U), C00V(H00V),
 C00W(H00W), C00Y(H00Y), C00Z(H00Z), C010(H010), C012(H012), C013(H013)
;
_olex2_submission_special_instructions 'No special instructions were received'

loop_
_space_group_symop_operation_xyz
'x, y, z'
'-x+1/2, y+1/2, -z+1/2'
'-x, -y, -z'
'x-1/2, -y-1/2, z-1/2'

loop_
_atom_site_label
_atom_site_type_symbol
_atom_site_fract_x
_atom_site_fract_y
_atom_site_fract_z
_atom_site_U_iso_or_equiv
_atom_site_adp_type
_atom_site_occupancy
_atom_site_site_symmetry_order
_atom_site_calc_flag
_atom_site_refinement_flags_posn
Fe01 Fe 0.87217(9) 0.64589(4) 0.32686(7) 0.0614(4) Uani 1 1 d .
N002 N 1.1982(5) 0.4129(3) 0.5750(5) 0.0776(17) Uani 1 1 d .
N003 N 1.0475(6) 0.5904(3) 0.3867(4) 0.0784(18) Uani 1 1 d .
N004 N 0.7081(6) 0.7138(3) 0.2703(4) 0.0684(15) Uani 1 1 d .
N005 N 0.9476(5) 0.7385(3) 0.4108(4) 0.0646(14) Uani 1 1 d .
N006 N 0.8347(6) 0.5754(3) 0.2019(5) 0.0784(16) Uani 1 1 d .
N007 N 0.9354(5) 0.7076(3) 0.2145(4) 0.0642(14) Uani 1 1 d .
C008 C 1.1269(7) 0.5496(4) 0.4094(5) 0.0635(19) Uani 1 1 d .
C009 C 1.3879(6) 0.4313(4) 0.3842(5) 0.0629(17) Uani 1 1 d .
C00A C 1.3239(6) 0.4945(3) 0.3886(4) 0.0598(17) Uani 1 1 d .
C00B C 1.2209(6) 0.4979(3) 0.4358(5) 0.0613(17) Uani 1 1 d .
C00C C 1.2121(6) 0.4498(4) 0.5127(5) 0.0641(18) Uani 1 1 d .
C00D C 1.3401(7) 0.6268(4) 0.3784(6) 0.079(2) Uani 1 1 d .
C00E C 1.5077(8) 0.4307(3) 0.3647(5) 0.072(2) Uani 1 1 d .
N00F N 1.6057(7) 0.4284(3) 0.3506(5) 0.097(2) Uani 1 1 d .
N00G N 1.3284(7) 0.6840(4) 0.4065(5) 0.108(2) Uani 1 1 d .
C00H C 1.3538(6) 0.5586(4) 0.3444(5) 0.0690(19) Uani 1 1 d .
C00I C 0.9238(7) 0.7611(4) 0.4960(6) 0.080(2) Uani 1 1 d .
H00I H 0.8778 0.7315 0.5271 0.096 Uiso 1 1 calc R
C00J C 1.3394(7) 0.3639(4) 0.3988(5) 0.079(2) Uani 1 1 d .
C00K C 0.7648(8) 0.5162(4) 0.1918(7) 0.096(3) Uani 1 1 d .
H00K H 0.7240 0.5056 0.2409 0.115 Uiso 1 1 calc R
C00L C 1.0123(7) 0.7822(4) 0.3667(5) 0.0687(19) Uani 1 1 d .
N00M N 1.3023(8) 0.3071(4) 0.4087(6) 0.128(3) Uani 1 1 d .
C00N C 0.6128(8) 0.7240(5) 0.3113(6) 0.084(2) Uani 1 1 d .
H00N H 0.6012 0.6899 0.3570 0.101 Uiso 1 1 calc R
C00O C 1.4057(8) 0.5546(4) 0.2613(7) 0.097(3) Uani 1 1 d .
C00P C 0.9795(8) 0.6561(4) 0.1519(6) 0.093(2) Uani 1 1 d .
H00A H 1.0662 0.6413 0.1863 0.111 Uiso 1 1 calc R
H00B H 0.9799 0.6783 0.0884 0.111 Uiso 1 1 calc R
C00Q C 0.7244(7) 0.7639(4) 0.2048(5) 0.0629(18) Uani 1 1 d .
C00R C 0.8924(8) 0.5914(4) 0.1314(7) 0.086(2) Uani 1 1 d .
C00S C 0.6478(8) 0.8228(4) 0.1833(6) 0.084(2) Uani 1 1 d .
H00S H 0.6625 0.8576 0.1397 0.101 Uiso 1 1 calc R
N00T N 1.4403(9) 0.5497(4) 0.1900(6) 0.148(3) Uani 1 1 d .
C00U C 0.9640(9) 0.8254(6) 0.5384(7) 0.106(3) Uani 1 1 d .
H00U H 0.9450 0.8397 0.5972 0.127 Uiso 1 1 calc R
C00V C 1.0564(7) 0.8488(4) 0.4064(7) 0.094(2) Uani 1 1 d .
H00V H 1.1008 0.8787 0.3742 0.113 Uiso 1 1 calc R
C00W C 0.5320(8) 0.7799(5) 0.2914(7) 0.097(2) Uani 1 1 d .
H00W H 0.4660 0.7837 0.3216 0.117 Uiso 1 1 calc R
C00X C 1.0391(7) 0.7551(4) 0.2730(5) 0.079(2) Uani 1 1 d .
H00C H 1.0481 0.7952 0.2310 0.094 Uiso 1 1 calc R
H00D H 1.1191 0.7289 0.2912 0.094 Uiso 1 1 calc R
C00Y C 0.7505(12) 0.4708(6) 0.1132(12) 0.141(4) Uani 1 1 d .
H00Y H 0.7057 0.4282 0.1106 0.170 Uiso 1 1 calc R
C00Z C 1.0320(9) 0.8686(5) 0.4945(9) 0.110(3) Uani 1 1 d .
H00Z H 1.0624 0.9121 0.5245 0.133 Uiso 1 1 calc R
C010 C 0.5498(9) 0.8307(4) 0.2258(8) 0.104(3) Uani 1 1 d .
H010 H 0.4959 0.8701 0.2101 0.124 Uiso 1 1 calc R
C011 C 0.8235(7) 0.7478(3) 0.1531(5) 0.078(2) Uani 1 1 d .
H01A H 0.7842 0.7204 0.0924 0.093 Uiso 1 1 calc R
H01B H 0.8532 0.7925 0.1321 0.093 Uiso 1 1 calc R
C012 C 0.8020(15) 0.4882(8) 0.0391(12) 0.157(5) Uani 1 1 d .
H012 H 0.7883 0.4592 -0.0178 0.189 Uiso 1 1 calc R
C013 C 0.8763(11) 0.5499(7) 0.0469(8) 0.131(3) Uani 1 1 d .
H013 H 0.9136 0.5624 -0.0036 0.157 Uiso 1 1 calc R

loop_
_atom_site_aniso_label
_atom_site_aniso_U_11
_atom_site_aniso_U_22
_atom_site_aniso_U_33
_atom_site_aniso_U_23
_atom_site_aniso_U_13
_atom_site_aniso_U_12
Fe01 0.0699(7) 0.0551(5) 0.0680(6) 0.0092(5) 0.0339(5) 0.0017(5)
N002 0.079(5) 0.079(4) 0.089(4) 0.018(4) 0.048(4) 0.015(3)
N003 0.074(5) 0.073(4) 0.106(5) 0.014(4) 0.055(4) 0.008(3)
N004 0.076(4) 0.069(4) 0.068(4) 0.002(3) 0.034(3) -0.012(3)
N005 0.063(4) 0.069(4) 0.064(4) 0.012(3) 0.020(3) 0.002(3)
N006 0.075(4) 0.063(4) 0.103(5) -0.001(3) 0.034(4) 0.001(3)
N007 0.069(4) 0.067(3) 0.069(4) 0.002(3) 0.040(3) -0.008(3)
C008 0.064(5) 0.068(5) 0.072(5) 0.008(4) 0.042(4) 0.008(4)
C009 0.057(5) 0.062(4) 0.082(5) -0.002(4) 0.038(4) -0.001(4)
C00A 0.060(5) 0.067(4) 0.058(4) 0.000(4) 0.025(3) 0.000(4)
C00B 0.055(5) 0.066(4) 0.072(4) 0.006(4) 0.034(4) 0.005(4)
C00C 0.056(5) 0.068(4) 0.078(5) 0.002(4) 0.035(4) 0.014(4)
C00D 0.084(6) 0.060(5) 0.100(6) 0.021(5) 0.038(4) 0.003(5)
C00E 0.068(6) 0.068(5) 0.088(5) -0.007(4) 0.036(5) 0.008(5)
N00F 0.082(5) 0.082(4) 0.138(6) -0.007(4) 0.050(5) 0.006(4)
N00G 0.124(6) 0.078(4) 0.132(6) 0.012(5) 0.055(4) -0.001(5)
C00H 0.063(5) 0.078(5) 0.077(5) 0.006(4) 0.037(4) -0.001(4)
C00I 0.088(6) 0.090(6) 0.060(5) 0.004(5) 0.018(4) 0.008(5)
C00J 0.086(6) 0.077(5) 0.093(5) -0.019(5) 0.060(4) -0.001(5)
C00K 0.086(6) 0.063(5) 0.130(8) -0.012(5) 0.015(5) -0.010(5)
C00L 0.060(5) 0.072(5) 0.068(5) 0.004(4) 0.008(4) -0.002(4)
N00M 0.162(7) 0.086(5) 0.176(7) -0.014(5) 0.116(6) -0.023(5)
C00N 0.072(6) 0.099(6) 0.083(5) 0.005(5) 0.023(5) -0.018(5)
C00O 0.118(7) 0.094(5) 0.092(6) 0.031(5) 0.049(6) 0.009(5)
C00P 0.115(6) 0.098(6) 0.094(5) 0.009(5) 0.075(5) 0.007(5)
C00Q 0.057(5) 0.067(5) 0.067(4) -0.010(4) 0.020(4) -0.006(4)
C00R 0.093(7) 0.082(6) 0.087(6) -0.029(5) 0.035(5) 0.009(5)
C00S 0.078(6) 0.072(5) 0.097(6) 0.010(4) 0.017(5) 0.001(5)
N00T 0.211(9) 0.153(7) 0.115(6) 0.037(5) 0.104(6) 0.017(6)
C00U 0.116(8) 0.100(7) 0.081(6) -0.020(6) -0.004(5) 0.017(6)
C00V 0.095(6) 0.076(6) 0.102(6) 0.002(5) 0.010(5) -0.026(5)
C00W 0.075(6) 0.106(6) 0.113(7) -0.003(6) 0.031(5) 0.016(6)
C00X 0.072(5) 0.080(5) 0.089(5) 0.021(4) 0.032(4) -0.016(4)
C00Y 0.139(11) 0.107(9) 0.155(11) -0.013(9) 0.004(9) -0.011(7)
C00Z 0.106(8) 0.086(7) 0.113(8) -0.012(6) -0.012(6) -0.008(6)
C010 0.083(7) 0.087(6) 0.135(8) 0.006(6) 0.022(6) 0.013(5)
C011 0.095(6) 0.070(4) 0.067(4) 0.010(4) 0.022(5) -0.004(5)
C012 0.167(13) 0.127(10) 0.150(12) -0.063(10) -0.002(10) 0.016(9)
C013 0.132(9) 0.142(9) 0.126(9) -0.032(8) 0.049(7) 0.026(8)

loop_
_atom_type_symbol
_atom_type_description
_atom_type_scat_dispersion_real
_atom_type_scat_dispersion_imag
_atom_type_scat_source
C C 0.0033 0.0016 'International Tables Vol C Tables 4.2.6.8 and 6.1.1.4'
H H 0.0000 0.0000 'International Tables Vol C Tables 4.2.6.8 and 6.1.1.4'
Fe Fe 0.3463 0.8444 'International Tables Vol C Tables 4.2.6.8 and 6.1.1.4'
N N 0.0061 0.0033 'International Tables Vol C Tables 4.2.6.8 and 6.1.1.4'

loop_
_geom_angle_atom_site_label_1
_geom_angle_atom_site_label_2
_geom_angle_atom_site_label_3
_geom_angle
_geom_angle_site_symmetry_1
_geom_angle_site_symmetry_3
N002 Fe01 N003 86.9(2) 3_766 .
N002 Fe01 N004 97.3(2) 3_766 .
N002 Fe01 N005 103.8(2) 3_766 .
N002 Fe01 N006 100.4(2) 3_766 .
N002 Fe01 N007 176.3(2) 3_766 .
N003 Fe01 N004 173.0(2) . .
N003 Fe01 N007 95.9(2) . .
N004 Fe01 N007 80.2(2) . .
N005 Fe01 N003 91.1(2) . .
N005 Fe01 N004 82.51(19) . .
N005 Fe01 N007 78.7(2) . .
N006 Fe01 N003 87.5(2) . .
N006 Fe01 N004 97.1(2) . .
N006 Fe01 N005 155.7(2) . .
N006 Fe01 N007 77.3(2) . .
C00C N002 Fe01 166.1(6) . 3_766
C008 N003 Fe01 166.4(6) . .
C00N N004 Fe01 126.9(5) . .
C00N N004 C00Q 116.9(6) . .
C00Q N004 Fe01 113.5(5) . .
C00I N005 Fe01 126.5(5) . .
C00L N005 Fe01 115.3(5) . .
C00L N005 C00I 117.7(6) . .
C00K N006 Fe01 125.3(6) . .
C00K N006 C00R 119.1(7) . .
C00R N006 Fe01 115.5(5) . .
C00P N007 Fe01 107.0(4) . .
C00P N007 C00X 112.8(6) . .
C00P N007 C011 110.6(5) . .
C00X N007 Fe01 106.0(3) . .
C011 N007 Fe01 107.4(4) . .
C011 N007 C00X 112.6(5) . .
N003 C008 C00B 178.0(8) . .
C00A C009 C00E 121.5(6) . .
C00A C009 C00J 123.1(6) . .
C00J C009 C00E 115.4(6) . .
C009 C00A C00B 121.4(6) . .
C009 C00A C00H 121.5(6) . .
C00H C00A C00B 117.1(6) . .
C008 C00B C00A 121.6(6) . .
C008 C00B C00C 116.1(5) . .
C00C C00B C00A 122.3(6) . .
N002 C00C C00B 175.8(7) . .
N00G C00D C00H 179.7(8) . .
N00F C00E C009 178.0(8) . .
C00D C00H C00A 124.9(6) . .
C00D C00H C00O 115.5(6) . .
C00O C00H C00A 119.6(6) . .
N005 C00I H00I 118.7 . .
N005 C00I C00U 122.5(8) . .
C00U C00I H00I 118.7 . .
N00M C00J C009 177.3(7) . .
N006 C00K H00K 118.6 . .
N006 C00K C00Y 122.7(10) . .
C00Y C00K H00K 118.6 . .
N005 C00L C00V 122.6(7) . .
N005 C00L C00X 116.4(6) . .
C00V C00L C00X 121.0(8) . .
N004 C00N H00N 117.6 . .
N004 C00N C00W 124.8(8) . .
C00W C00N H00N 117.6 . .
N00T C00O C00H 175.5(10) . .
N007 C00P H00A 109.7 . .
N007 C00P H00B 109.7 . .
N007 C00P C00R 110.0(6) . .
H00A C00P H00B 108.2 . .
C00R C00P H00A 109.7 . .
C00R C00P H00B 109.7 . .
N004 C00Q C00S 121.3(7) . .
N004 C00Q C011 115.6(6) . .
C00S C00Q C011 123.0(7) . .
N006 C00R C00P 116.4(7) . .
N006 C00R C013 121.3(9) . .
C013 C00R C00P 122.3(9) . .
C00Q C00S H00S 120.0 . .
C00Q C00S C010 120.1(8) . .
C010 C00S H00S 120.0 . .
C00I C00U H00U 120.3 . .
C00Z C00U C00I 119.3(9) . .
C00Z C00U H00U 120.3 . .
C00L C00V H00V 121.3 . .
C00Z C00V C00L 117.3(8) . .
C00Z C00V H00V 121.3 . .
C00N C00W H00W 121.0 . .
C00N C00W C010 117.9(8) . .
C010 C00W H00W 121.0 . .
N007 C00X C00L 111.6(5) . .
N007 C00X H00C 109.3 . .
N007 C00X H00D 109.3 . .
C00L C00X H00C 109.3 . .
C00L C00X H00D 109.3 . .
H00C C00X H00D 108.0 . .
C00K C00Y H00Y 120.6 . .
C012 C00Y C00K 118.8(13) . .
C012 C00Y H00Y 120.6 . .
C00U C00Z C00V 120.4(9) . .
C00U C00Z H00Z 119.8 . .
C00V C00Z H00Z 119.8 . .
C00S C010 H010 120.5 . .
C00W C010 C00S 119.0(8) . .
C00W C010 H010 120.5 . .
N007 C011 C00Q 115.0(5) . .
N007 C011 H01A 108.5 . .
N007 C011 H01B 108.5 . .
C00Q C011 H01A 108.5 . .
C00Q C011 H01B 108.5 . .
H01A C011 H01B 107.5 . .
C00Y C012 H012 119.9 . .
C00Y C012 C013 120.1(13) . .
C013 C012 H012 119.9 . .
C00R C013 C012 117.8(11) . .
C00R C013 H013 121.1 . .
C012 C013 H013 121.1 . .

loop_
_geom_bond_atom_site_label_1
_geom_bond_atom_site_label_2
_geom_bond_distance
_geom_bond_site_symmetry_2
Fe01 N002 2.054(6) 3_766
Fe01 N003 2.127(7) .
Fe01 N004 2.153(6) .
Fe01 N005 2.116(5) .
Fe01 N006 2.115(6) .
Fe01 N007 2.192(5) .
N002 Fe01 2.054(6) 3_766
N002 C00C 1.144(7) .
N003 C008 1.129(7) .
N004 C00N 1.329(9) .
N004 C00Q 1.346(8) .
N005 C00I 1.340(8) .
N005 C00L 1.333(8) .
N006 C00K 1.329(8) .
N006 C00R 1.333(9) .
N007 C00P 1.463(7) .
N007 C00X 1.484(7) .
N007 C011 1.479(7) .
C008 C00B 1.382(9) .
C009 C00A 1.382(8) .
C009 C00E 1.407(10) .
C009 C00J 1.403(9) .
C00A C00B 1.451(8) .
C00A C00H 1.425(8) .
C00B C00C 1.413(9) .
C00D N00G 1.157(8) .
C00D C00H 1.381(9) .
C00E N00F 1.140(8) .
C00H C00O 1.415(11) .
C00I H00I 0.9300 .
C00I C00U 1.356(9) .
C00J N00M 1.159(8) .
C00K H00K 0.9300 .
C00K C00Y 1.350(13) .
C00L C00V 1.391(9) .
C00L C00X 1.491(9) .
C00N H00N 0.9300 .
C00N C00W 1.345(9) .
C00O N00T 1.152(9) .
C00P H00A 0.9700 .
C00P H00B 0.9700 .
C00P C00R 1.515(10) .
C00Q C00S 1.363(9) .
C00Q C011 1.485(9) .
C00R C013 1.368(11) .
C00S H00S 0.9300 .
C00S C010 1.364(10) .
C00U H00U 0.9300 .
C00U C00Z 1.349(11) .
C00V H00V 0.9300 .
C00V C00Z 1.366(11) .
C00W H00W 0.9300 .
C00W C010 1.364(10) .
C00X H00C 0.9700 .
C00X H00D 0.9700 .
C00Y H00Y 0.9300 .
C00Y C012 1.337(15) .
C00Z H00Z 0.9300 .
C010 H010 0.9300 .
C011 H01A 0.9700 .
C011 H01B 0.9700 .
C012 H012 0.9300 .
C012 C013 1.397(14) .
C013 H013 0.9300 .

loop_
_geom_torsion_atom_site_label_1
_geom_torsion_atom_site_label_2
_geom_torsion_atom_site_label_3
_geom_torsion_atom_site_label_4
_geom_torsion
Fe01 N004 C00N C00W 160.7(6)
Fe01 N004 C00Q C00S -161.6(5)
Fe01 N004 C00Q C011 22.8(6)
Fe01 N005 C00I C00U -172.0(5)
Fe01 N005 C00L C00V 173.0(5)
Fe01 N005 C00L C00X -8.8(7)
Fe01 N006 C00K C00Y -175.8(7)
Fe01 N006 C00R C00P 1.9(8)
Fe01 N006 C00R C013 179.8(6)
Fe01 N007 C00P C00R 39.4(7)
Fe01 N007 C00X C00L -37.2(6)
Fe01 N007 C011 C00Q 26.2(6)
N004 C00N C00W C010 -1.1(12)
N004 C00Q C00S C010 -2.2(10)
N004 C00Q C011 N007 -34.1(8)
N005 C00I C00U C00Z -0.7(12)
N005 C00L C00V C00Z 0.5(11)
N005 C00L C00X N007 32.3(8)
N006 C00K C00Y C012 -4.3(16)
N006 C00R C013 C012 -2.9(13)
N007 C00P C00R N006 -29.0(9)
N007 C00P C00R C013 153.1(7)
C009 C00A C00B C008 -155.3(6)
C009 C00A C00B C00C 26.1(9)
C009 C00A C00H C00D -150.6(7)
C009 C00A C00H C00O 27.1(10)
C00B C00A C00H C00D 31.0(10)
C00B C00A C00H C00O -151.2(7)
C00E C009 C00A C00B -162.3(6)
C00E C009 C00A C00H 19.5(10)
C00H C00A C00B C008 23.0(9)
C00H C00A C00B C00C -155.6(6)
C00I N005 C00L C00V 0.9(9)
C00I N005 C00L C00X 179.1(5)
C00I C00U C00Z C00V 2.2(13)
C00J C009 C00A C00B 17.7(10)
C00J C009 C00A C00H -160.6(6)
C00K N006 C00R C00P -174.9(6)
C00K N006 C00R C013 3.0(11)
C00K C00Y C012 C013 4.3(19)
C00L N005 C00I C00U -0.8(10)
C00L C00V C00Z C00U -2.1(12)
C00N N004 C00Q C00S 1.2(9)
C00N N004 C00Q C011 -174.5(6)
C00N C00W C010 C00S 0.0(12)
C00P N007 C00X C00L -154.0(5)
C00P N007 C011 C00Q 142.7(6)
C00P C00R C013 C012 174.9(9)
C00Q N004 C00N C00W 0.5(10)
C00Q C00S C010 C00W 1.6(12)
C00R N006 C00K C00Y 0.7(12)
C00S C00Q C011 N007 150.3(6)
C00V C00L C00X N007 -149.4(6)
C00X N007 C00P C00R 155.6(6)
C00X N007 C011 C00Q -90.1(6)
C00X C00L C00V C00Z -177.6(7)
C00Y C012 C013 C00R -0.8(17)
C011 N007 C00P C00R -77.2(7)
C011 N007 C00X C00L 79.9(6)
C011 C00Q C00S C010 173.1(7)
